data_7239416
loop_
_publ_author_name
'Busschaert, Nathalie'
'Jaramillo-Garcia, Javier'
'Light, Mark E.'
'Herniman, Julie'
'Langley, G. John'
'Gale, Philip A.'

_publ_section_title
;
 An anion-binding fluorinated alcohol isophthalamide isostere
;
_journal_issue 11
_journal_name_full 'RSC Advances'
_journal_page_first 5389
_journal_paper_doi 10.1039/C3RA45956J
_journal_volume 4
_journal_year 2014
_chemical_formula_moiety 'C12 H5 F12 O2, C8 H20 N'
_chemical_formula_sum 'C20 H25 F12 N O2'
_chemical_formula_weight 539.41
_space_group_IT_number 11
_space_group_name_Hall '-P 2yb'
_space_group_name_H-M_alt 'P 1 21/m 1'
_symmetry_cell_setting monoclinic
_symmetry_space_group_name_Hall '-P 2yb'
_symmetry_space_group_name_H-M 'P 1 21/m 1'
_atom_sites_solution_hydrogens geom
_atom_sites_solution_primary direct
_atom_sites_solution_secondary difmap
_audit_creation_method SHELXL-97
_cell_angle_alpha 90.00
_cell_angle_beta 107.110(7)
_cell_angle_gamma 90.00
_cell_formula_units_Z 2
_cell_length_a 7.7525(6)
_cell_length_b 14.2782(10)
_cell_length_c 10.7005(8)
_cell_measurement_reflns_used 4852
_cell_measurement_temperature 100(2)
_cell_measurement_theta_max 27.5
_cell_measurement_theta_min 3.1
_cell_volume 1132.03(15)
_computing_cell_refinement
;
CrystalClear-SM Expert 2.0 r7 (Rigaku, 2011)
;
_computing_data_collection
;
CrystalClear-SM Expert 2.0 r7 (Rigaku, 2011)
;
_computing_data_reduction
;
CrystalClear-SM Expert 2.0 r7 (Rigaku, 2011)
;
_computing_structure_refinement 'SHELXL-97 (Sheldrick, 2008)'
_computing_structure_solution 'SHELXS-97 (Sheldrick, 1997)'
_diffrn_ambient_temperature 100(2)
_diffrn_detector 'CCD plate'
_diffrn_detector_area_resol_mean 28.5714
_diffrn_detector_type 'Rigaku HG Saturn724+ (2x2 bin mode)'
_diffrn_measured_fraction_theta_full 0.989
_diffrn_measured_fraction_theta_max 0.989
_diffrn_measurement_device 'four-circle \k diffractometer'
_diffrn_measurement_device_type 'Rigaku AFC12 (Right)'
_diffrn_measurement_method 'profile data from \w-scans'
_diffrn_measurement_specimen_support 'MiTeGen micromount'
_diffrn_radiation_collimation 'Confocal mirrors, VHF Varimax '
_diffrn_radiation_type MoK\a
_diffrn_radiation_wavelength 0.71075
_diffrn_reflns_av_R_equivalents 0.0208
_diffrn_reflns_av_sigmaI/netI 0.0270
_diffrn_reflns_limit_h_max 9
_diffrn_reflns_limit_h_min -10
_diffrn_reflns_limit_k_max 18
_diffrn_reflns_limit_k_min -15
_diffrn_reflns_limit_l_max 13
_diffrn_reflns_limit_l_min -6
_diffrn_reflns_number 5314
_diffrn_reflns_theta_full 27.48
_diffrn_reflns_theta_max 27.48
_diffrn_reflns_theta_min 3.10
_diffrn_source 'Rotating Anode'
_diffrn_source_current 55.0
_diffrn_source_power 2.475
_diffrn_source_voltage 45.0
_exptl_absorpt_coefficient_mu 0.168
_exptl_absorpt_correction_T_max 0.9900
_exptl_absorpt_correction_T_min 0.9546
_exptl_absorpt_correction_type multi-scan
_exptl_absorpt_process_details
;
Jacobson, R. (1998). REQAB. Private communication to the 
Rigaku Corporation, Tokyo, Japan.
;
_exptl_crystal_colour colourless
_exptl_crystal_density_diffrn 1.582
_exptl_crystal_density_method 'not measured'
_exptl_crystal_description block
_exptl_crystal_F_000 552
_exptl_crystal_size_max 0.28
_exptl_crystal_size_mid 0.08
_exptl_crystal_size_min 0.06
_refine_diff_density_max 0.421
_refine_diff_density_min -0.256
_refine_diff_density_rms 0.043
_refine_ls_extinction_method none
_refine_ls_goodness_of_fit_ref 1.077
_refine_ls_hydrogen_treatment constr
_refine_ls_matrix_type full
_refine_ls_number_parameters 203
_refine_ls_number_reflns 2669
_refine_ls_number_restraints 179
_refine_ls_restrained_S_all 1.041
_refine_ls_R_factor_all 0.0333
_refine_ls_R_factor_gt 0.0293
_refine_ls_shift/su_max 0.001
_refine_ls_shift/su_mean 0.000
_refine_ls_structure_factor_coef Fsqd
_refine_ls_weighting_details 'calc w=1/[\s^2^(Fo^2^)+(0.0319P)^2^+0.3817P] where P=(Fo^2^+2Fc^2^)/3'
_refine_ls_weighting_scheme calc
_refine_ls_wR_factor_gt 0.0751
_refine_ls_wR_factor_ref 0.0778
_reflns_number_gt 2381
_reflns_number_total 2669
_reflns_threshold_expression >2\s(I)
_cod_data_source_file c3ra45956j.txt
_cod_data_source_block 2012nb110-mark
_cod_depositor_comments
;
The following automatic conversions were performed:

data item '_symmetry_cell_setting' value 'Monoclinic' was changed to
'monoclinic' in accordance with the
/home/saulius/struct/COD-crude-data/automatic-downloads/DataCite-retrospective/RSC/depositions/lib/dictionaries/cif_core.dic
dictionary named 'cif_core.dic' version 2.4.2 last updated on
2011-04-26.

Automatic conversion script
Id: cif_fix_values 6909 2019-04-08 15:41:33Z antanas 
;
_cod_original_sg_symbol_H-M 'P 21/m'
_cod_database_code 7239416

loop_
_symmetry_equiv_pos_as_xyz
'x, y, z'
'-x, y+1/2, -z'
'-x, -y, -z'
'x, -y-1/2, z'

loop_
_atom_site_label
_atom_site_type_symbol
_atom_site_fract_x
_atom_site_fract_y
_atom_site_fract_z
_atom_site_U_iso_or_equiv
_atom_site_adp_type
_atom_site_occupancy
_atom_site_symmetry_multiplicity
_atom_site_calc_flag
_atom_site_refinement_flags
_atom_site_disorder_assembly
_atom_site_disorder_group
O1 O 0.07076(9) 0.49532(5) 0.11851(7) 0.01509(15) Uani 1 1 d U . .
H1 H 0.0278 0.5028 0.0374 0.023 Uiso 0.50 1 calc PR . .
F1 F 0.11315(9) 0.53636(5) 0.36844(6) 0.02193(15) Uani 1 1 d U . .
F2 F 0.35959(9) 0.47644(5) 0.35043(6) 0.02547(16) Uani 1 1 d U . .
F3 F 0.34571(9) 0.62380(4) 0.38825(6) 0.02422(16) Uani 1 1 d U . .
F4 F 0.48878(8) 0.61743(5) 0.18698(7) 0.02513(16) Uani 1 1 d U . .
F5 F 0.29876(9) 0.60580(5) -0.00509(7) 0.02723(17) Uani 1 1 d U . .
F6 F 0.40279(9) 0.48198(5) 0.10493(7) 0.02727(17) Uani 1 1 d U . .
C1 C 0.25188(14) 0.55185(7) 0.32006(10) 0.0171(2) Uani 1 1 d U . .
C2 C 0.18029(12) 0.56909(7) 0.17057(9) 0.01300(19) Uani 1 1 d U . .
C3 C 0.34431(13) 0.56883(7) 0.11486(10) 0.0182(2) Uani 1 1 d U . .
C4 C 0.17749(18) 0.7500 0.16726(13) 0.0138(3) Uani 1 2 d SU . .
H4 H 0.3056 0.7500 0.1916 0.017 Uiso 1 2 calc SR . .
C5 C 0.08460(12) 0.66503(7) 0.14959(9) 0.01255(19) Uani 1 1 d U . .
C6 C -0.10346(13) 0.66541(7) 0.11517(10) 0.0156(2) Uani 1 1 d U . .
H6 H -0.1681 0.6080 0.1031 0.019 Uiso 1 1 calc R . .
C7 C -0.19603(19) 0.7500 0.09861(15) 0.0183(3) Uani 1 2 d SU . .
H7 H -0.3241 0.7500 0.0757 0.022 Uiso 1 2 calc SR . .
N1 N -0.00459(19) 0.2580(15) 0.35658(14) 0.0108(19) Uani 0.50 1 d PU A -1
C8 C 0.0992(3) 0.19484(15) 0.2850(2) 0.0203(4) Uani 0.50 1 d PU A -1
H8A H 0.1540 0.1419 0.3429 0.024 Uiso 0.50 1 calc PR A -1
H8B H 0.0123 0.1684 0.2057 0.024 Uiso 0.50 1 calc PR A -1
C9 C 0.2462(3) 0.2460(14) 0.2455(2) 0.0282(9) Uani 0.50 1 d PU A -1
H9A H 0.3053 0.2026 0.2001 0.042 Uiso 0.50 1 calc PR A -1
H9B H 0.3355 0.2704 0.3237 0.042 Uiso 0.50 1 calc PR A -1
H9C H 0.1931 0.2980 0.1871 0.042 Uiso 0.50 1 calc PR A -1
C10 C 0.1221(3) 0.30476(14) 0.4715(2) 0.0177(4) Uani 0.50 1 d PU A -1
H10A H 0.0495 0.3392 0.5186 0.021 Uiso 0.50 1 calc PR A -1
H10B H 0.1920 0.3518 0.4386 0.021 Uiso 0.50 1 calc PR A -1
C11 C 0.2548(3) 0.2434(12) 0.5695(2) 0.0266(12) Uani 0.50 1 d PU A -1
H11A H 0.3307 0.2825 0.6396 0.040 Uiso 0.50 1 calc PR A -1
H11B H 0.3310 0.2099 0.5257 0.040 Uiso 0.50 1 calc PR A -1
H11C H 0.1886 0.1981 0.6067 0.040 Uiso 0.50 1 calc PR A -1
C12 C -0.1151(3) 0.32495(16) 0.2602(2) 0.0207(4) Uani 0.50 1 d PU A -1
H12A H -0.1885 0.2891 0.1838 0.025 Uiso 0.50 1 calc PR A -1
H12B H -0.0329 0.3659 0.2294 0.025 Uiso 0.50 1 calc PR A -1
C13 C -0.2399(12) 0.3861(6) 0.3093(10) 0.0281(13) Uani 0.50 1 d PU A -1
H13A H -0.3021 0.4301 0.2404 0.042 Uiso 0.50 1 calc PR A -1
H13B H -0.1696 0.4212 0.3862 0.042 Uiso 0.50 1 calc PR A -1
H13C H -0.3290 0.3469 0.3332 0.042 Uiso 0.50 1 calc PR A -1
C14 C -0.1235(3) 0.19009(18) 0.4092(2) 0.0260(5) Uani 0.50 1 d PU A -1
H14A H -0.0432 0.1440 0.4674 0.031 Uiso 0.50 1 calc PR A -1
H14B H -0.1832 0.2266 0.4633 0.031 Uiso 0.50 1 calc PR A -1
C15 C -0.2668(13) 0.1372(6) 0.3077(10) 0.0333(17) Uani 0.50 1 d PU A -1
H15A H -0.3387 0.0999 0.3510 0.050 Uiso 0.50 1 calc PR A -1
H15B H -0.2093 0.0956 0.2589 0.050 Uiso 0.50 1 calc PR A -1
H15C H -0.3454 0.1816 0.2474 0.050 Uiso 0.50 1 calc PR A -1

loop_
_atom_site_aniso_label
_atom_site_aniso_U_11
_atom_site_aniso_U_22
_atom_site_aniso_U_33
_atom_site_aniso_U_23
_atom_site_aniso_U_13
_atom_site_aniso_U_12
O1 0.0174(3) 0.0124(3) 0.0146(3) -0.0025(3) 0.0032(3) -0.0037(3)
F1 0.0302(3) 0.0214(3) 0.0167(3) 0.0000(2) 0.0107(3) -0.0022(3)
F2 0.0273(3) 0.0195(3) 0.0246(3) 0.0043(3) -0.0002(3) 0.0070(3)
F3 0.0305(3) 0.0193(3) 0.0167(3) -0.0028(2) -0.0027(3) -0.0060(3)
F4 0.0140(3) 0.0226(3) 0.0390(4) -0.0057(3) 0.0082(3) -0.0032(2)
F5 0.0309(4) 0.0335(4) 0.0231(3) 0.0026(3) 0.0169(3) 0.0015(3)
F6 0.0252(3) 0.0178(3) 0.0440(4) -0.0067(3) 0.0182(3) 0.0032(2)
C1 0.0196(5) 0.0135(5) 0.0167(5) -0.0007(4) 0.0029(4) -0.0005(4)
C2 0.0129(4) 0.0125(4) 0.0135(4) -0.0015(4) 0.0038(3) -0.0008(3)
C3 0.0170(4) 0.0158(5) 0.0230(5) -0.0029(4) 0.0076(4) -0.0001(4)
C4 0.0123(6) 0.0155(7) 0.0135(6) 0.000 0.0034(5) 0.000
C5 0.0138(4) 0.0132(5) 0.0109(4) -0.0002(3) 0.0039(3) 0.0013(3)
C6 0.0142(4) 0.0161(5) 0.0172(5) -0.0019(4) 0.0056(4) -0.0030(3)
C7 0.0120(6) 0.0206(7) 0.0228(7) 0.000 0.0057(5) 0.000
N1 0.0151(5) 0.005(6) 0.0117(5) 0.0000(10) 0.0034(4) -0.0014(10)
C8 0.0268(10) 0.0153(10) 0.0199(10) -0.0030(8) 0.0084(8) 0.0023(8)
C9 0.0258(8) 0.036(3) 0.0283(9) 0.001(4) 0.0164(7) 0.003(4)
C10 0.0185(9) 0.0172(10) 0.0160(9) -0.0031(8) 0.0029(7) -0.0023(7)
C11 0.0219(8) 0.032(4) 0.0207(8) 0.001(2) -0.0025(6) -0.001(2)
C12 0.0212(10) 0.0248(11) 0.0158(10) 0.0047(8) 0.0049(8) 0.0077(8)
C13 0.021(2) 0.040(4) 0.0219(18) 0.007(2) 0.0051(15) 0.016(2)
C14 0.0270(11) 0.0342(13) 0.0164(10) 0.0014(9) 0.0058(8) -0.0158(10)
C15 0.035(3) 0.042(4) 0.0246(19) -0.004(2) 0.0110(19) -0.018(2)

loop_
_atom_type_symbol
_atom_type_description
_atom_type_scat_dispersion_real
_atom_type_scat_dispersion_imag
_atom_type_scat_source
C C 0.0033 0.0016 'International Tables Vol C Tables 4.2.6.8 and 6.1.1.4'
H H 0.0000 0.0000 'International Tables Vol C Tables 4.2.6.8 and 6.1.1.4'
F F 0.0171 0.0103 'International Tables Vol C Tables 4.2.6.8 and 6.1.1.4'
N N 0.0061 0.0033 'International Tables Vol C Tables 4.2.6.8 and 6.1.1.4'
O O 0.0106 0.0060 'International Tables Vol C Tables 4.2.6.8 and 6.1.1.4'

loop_
_geom_angle_atom_site_label_1
_geom_angle_atom_site_label_2
_geom_angle_atom_site_label_3
_geom_angle
_geom_angle_site_symmetry_1
_geom_angle_site_symmetry_3
C2 O1 H1 109.5 . .
F1 C1 F2 106.64(8) . .
F1 C1 F3 106.49(8) . .
F2 C1 F3 106.44(8) . .
F1 C1 C2 109.86(8) . .
F2 C1 C2 112.66(8) . .
F3 C1 C2 114.28(8) . .
O1 C2 C5 114.28(8) . .
O1 C2 C1 106.83(8) . .
C5 C2 C1 107.57(8) . .
O1 C2 C3 108.81(8) . .
C5 C2 C3 111.02(8) . .
C1 C2 C3 108.07(8) . .
F6 C3 F5 106.89(8) . .
F6 C3 F4 106.19(8) . .
F5 C3 F4 106.64(8) . .
F6 C3 C2 111.58(8) . .
F5 C3 C2 110.65(8) . .
F4 C3 C2 114.46(8) . .
C5 C4 C5 120.85(12) . 4_575
C5 C4 H4 119.6 . .
C5 C4 H4 119.6 4_575 .
C6 C5 C4 119.35(9) . .
C6 C5 C2 117.55(8) . .
C4 C5 C2 123.07(8) . .
C7 C6 C5 119.85(10) . .
C7 C6 H6 120.1 . .
C5 C6 H6 120.1 . .
C6 C7 C6 120.75(13) 4_575 .
C6 C7 H7 119.6 4_575 .
C6 C7 H7 119.6 . .
C12 N1 C10 113.1(14) . .
C12 N1 C8 108.01(16) . .
C10 N1 C8 110.9(2) . .
C12 N1 C14 111.84(15) . .
C10 N1 C14 107.4(3) . .
C8 N1 C14 105.4(13) . .
C9 C8 N1 113.6(9) . .
C9 C8 H8A 108.9 . .
N1 C8 H8A 108.9 . .
C9 C8 H8B 108.9 . .
N1 C8 H8B 108.9 . .
H8A C8 H8B 107.7 . .
C8 C9 H9A 109.5 . .
C8 C9 H9B 109.5 . .
H9A C9 H9B 109.5 . .
C8 C9 H9C 109.5 . .
H9A C9 H9C 109.5 . .
H9B C9 H9C 109.5 . .
N1 C10 C11 117.5(9) . .
N1 C10 H10A 107.9 . .
C11 C10 H10A 107.9 . .
N1 C10 H10B 107.9 . .
C11 C10 H10B 107.9 . .
H10A C10 H10B 107.2 . .
C10 C11 H11A 109.5 . .
C10 C11 H11B 109.5 . .
H11A C11 H11B 109.5 . .
C10 C11 H11C 109.5 . .
H11A C11 H11C 109.5 . .
H11B C11 H11C 109.5 . .
N1 C12 C13 115.5(5) . .
N1 C12 H12A 108.4 . .
C13 C12 H12A 108.4 . .
N1 C12 H12B 108.4 . .
C13 C12 H12B 108.4 . .
H12A C12 H12B 107.5 . .
C12 C13 H13A 109.5 . .
C12 C13 H13B 109.5 . .
H13A C13 H13B 109.5 . .
C12 C13 H13C 109.5 . .
H13A C13 H13C 109.5 . .
H13B C13 H13C 109.5 . .
C15 C14 N1 116.2(5) . .
C15 C14 H14A 108.2 . .
N1 C14 H14A 108.2 . .
C15 C14 H14B 108.2 . .
N1 C14 H14B 108.2 . .
H14A C14 H14B 107.4 . .
C14 C15 H15A 109.5 . .
C14 C15 H15B 109.5 . .
H15A C15 H15B 109.5 . .
C14 C15 H15C 109.5 . .
H15A C15 H15C 109.5 . .
H15B C15 H15C 109.5 . .

loop_
_geom_bond_atom_site_label_1
_geom_bond_atom_site_label_2
_geom_bond_distance
_geom_bond_site_symmetry_2
O1 C2 1.3646(11) .
O1 H1 0.8400 .
F1 C1 1.3422(12) .
F2 C1 1.3426(12) .
F3 C1 1.3433(12) .
F4 C3 1.3502(12) .
F5 C3 1.3357(13) .
F6 C3 1.3353(12) .
C1 C2 1.5508(13) .
C2 C5 1.5425(13) .
C2 C3 1.5551(13) .
C4 C5 1.3951(11) .
C4 C5 1.3951(11) 4_575
C4 H4 0.9500 .
C5 C6 1.3947(13) .
C6 C7 1.3894(12) .
C6 H6 0.9500 .
C7 C6 1.3894(12) 4_575
C7 H7 0.9500 .
N1 C12 1.481(14) .
N1 C10 1.488(10) .
N1 C8 1.552(13) .
N1 C14 1.553(14) .
C8 C9 1.514(10) .
C8 H8A 0.9900 .
C8 H8B 0.9900 .
C9 H9A 0.9800 .
C9 H9B 0.9800 .
C9 H9C 0.9800 .
C10 C11 1.513(11) .
C10 H10A 0.9900 .
C10 H10B 0.9900 .
C11 H11A 0.9800 .
C11 H11B 0.9800 .
C11 H11C 0.9800 .
C12 C13 1.508(11) .
C12 H12A 0.9900 .
C12 H12B 0.9900 .
C13 H13A 0.9800 .
C13 H13B 0.9800 .
C13 H13C 0.9800 .
C14 C15 1.508(10) .
C14 H14A 0.9900 .
C14 H14B 0.9900 .
C15 H15A 0.9800 .
C15 H15B 0.9800 .
C15 H15C 0.9800 .

loop_
_geom_hbond_atom_site_label_D
_geom_hbond_atom_site_label_H
_geom_hbond_atom_site_label_A
_geom_hbond_distance_DH
_geom_hbond_distance_HA
_geom_hbond_distance_DA
_geom_hbond_angle_DHA
_geom_hbond_site_symmetry_A
O1 H1 O1 0.84 1.62 2.4530(14) 172.3 3_565

loop_
_geom_torsion_atom_site_label_1
_geom_torsion_atom_site_label_2
_geom_torsion_atom_site_label_3
_geom_torsion_atom_site_label_4
_geom_torsion
_geom_torsion_site_symmetry_1
_geom_torsion_site_symmetry_4
F1 C1 C2 O1 -53.05(10) . .
F2 C1 C2 O1 65.68(10) . .
F3 C1 C2 O1 -172.66(8) . .
F1 C1 C2 C5 70.07(10) . .
F2 C1 C2 C5 -171.20(8) . .
F3 C1 C2 C5 -49.54(11) . .
F1 C1 C2 C3 -169.99(8) . .
F2 C1 C2 C3 -51.26(11) . .
F3 C1 C2 C3 70.40(10) . .
O1 C2 C3 F6 -39.13(11) . .
C5 C2 C3 F6 -165.74(8) . .
C1 C2 C3 F6 76.51(10) . .
O1 C2 C3 F5 79.74(10) . .
C5 C2 C3 F5 -46.86(11) . .
C1 C2 C3 F5 -164.61(8) . .
O1 C2 C3 F4 -159.75(8) . .
C5 C2 C3 F4 73.65(11) . .
C1 C2 C3 F4 -44.10(11) . .
C5 C4 C5 C6 -0.69(19) 4_575 .
C5 C4 C5 C2 -178.68(7) 4_575 .
O1 C2 C5 C6 17.35(12) . .
C1 C2 C5 C6 -101.08(10) . .
C3 C2 C5 C6 140.87(9) . .
O1 C2 C5 C4 -164.63(10) . .
C1 C2 C5 C4 76.95(12) . .
C3 C2 C5 C4 -41.10(13) . .
C4 C5 C6 C7 0.15(16) . .
C2 C5 C6 C7 178.25(10) . .
C5 C6 C7 C6 0.4(2) . 4_575
C12 N1 C8 C9 69.8(7) . .
C10 N1 C8 C9 -54.6(11) . .
C14 N1 C8 C9 -170.5(3) . .
C12 N1 C10 C11 -174.00(19) . .
C8 N1 C10 C11 -52.5(10) . .
C14 N1 C10 C11 62.2(8) . .
C10 N1 C12 C13 -62.6(5) . .
C8 N1 C12 C13 174.3(6) . .
C14 N1 C12 C13 58.7(11) . .
C12 N1 C14 C15 53.5(12) . .
C10 N1 C14 C15 178.1(6) . .
C8 N1 C14 C15 -63.6(6) . .
